data_4065163
loop_
_publ_author_name
'Seo, Hwimin'
'Snead, David R.'
'Abboud, Khalil A.'
'Hong, Sukwon'

_publ_section_title
;
 Bulky Acyclic Aminooxycarbene Ligands
;
_journal_issue 21
_journal_name_full Organometallics
_journal_page_first 5725
_journal_paper_doi 10.1021/om200602k
_journal_volume 30
_journal_year 2011
_chemical_formula_sum 'C27 H35 Au Cl N O'
_chemical_formula_weight 621.98
_chemical_name_systematic
; 
 ? 
;
_space_group_IT_number 15
_symmetry_cell_setting monoclinic
_symmetry_space_group_name_Hall '-C 2yc'
_symmetry_space_group_name_H-M 'C 1 2/c 1'
_atom_sites_solution_hydrogens geom
_atom_sites_solution_primary direct
_atom_sites_solution_secondary difmap
_audit_creation_method SHELXL-97
_audit_update_record
;
2010-07-16 # Formatted by publCIF
;
_cell_angle_alpha 90.00
_cell_angle_beta 109.940(3)
_cell_angle_gamma 90.00
_cell_formula_units_Z 8
_cell_length_a 27.294(2)
_cell_length_b 16.070(2)
_cell_length_c 12.6064(14)
_cell_measurement_reflns_used 518
_cell_measurement_temperature 100(2)
_cell_measurement_theta_max 28.0
_cell_measurement_theta_min 2.0
_cell_volume 5197.9(10)
_computing_cell_refinement 'Bruker APEX2'
_computing_data_collection 'Bruker APEX2 (Bruker, 2008)'
_computing_data_reduction 'Bruker SAINT (Bruker, 2008)'
_computing_molecular_graphics 'Bruker SHELXTL'
_computing_publication_material 'Bruker SHELXTL'
_computing_structure_refinement 'Bruker SHELXTL'
_computing_structure_solution 'Bruker SHELXTL (Bruker, 2008)'
_diffrn_ambient_temperature 100(2)
_diffrn_measured_fraction_theta_full 0.999
_diffrn_measured_fraction_theta_max 0.999
_diffrn_measurement_device_type 'Bruker APEX-II CCD'
_diffrn_measurement_method '\w scans'
_diffrn_radiation_monochromator graphite
_diffrn_radiation_source 'fine-focus sealed tube'
_diffrn_radiation_type MoK\a
_diffrn_radiation_wavelength 0.71073
_diffrn_reflns_av_R_equivalents 0.0415
_diffrn_reflns_av_sigmaI/netI 0.0195
_diffrn_reflns_limit_h_max 35
_diffrn_reflns_limit_h_min -35
_diffrn_reflns_limit_k_max 20
_diffrn_reflns_limit_k_min -20
_diffrn_reflns_limit_l_max 16
_diffrn_reflns_limit_l_min -14
_diffrn_reflns_number 38565
_diffrn_reflns_theta_full 27.50
_diffrn_reflns_theta_max 27.50
_diffrn_reflns_theta_min 1.50
_exptl_absorpt_coefficient_mu 5.781
_exptl_absorpt_correction_T_max 0.6645
_exptl_absorpt_correction_T_min 0.4243
_exptl_absorpt_correction_type numerical
_exptl_absorpt_process_details 'based on measured indexed crystal faces, Bruker SHELXTL  v6.12 (Bruker 2007)'
_exptl_crystal_colour colorless
_exptl_crystal_density_diffrn 1.590
_exptl_crystal_density_method 'not measured'
_exptl_crystal_description blocks
_exptl_crystal_F_000 2464
_exptl_crystal_size_max 0.18
_exptl_crystal_size_mid 0.12
_exptl_crystal_size_min 0.08
_platon_squeeze_details
;
;
_refine_diff_density_max 1.412
_refine_diff_density_min -0.758
_refine_diff_density_rms 0.081
_refine_ls_extinction_method none
_refine_ls_goodness_of_fit_ref 1.074
_refine_ls_hydrogen_treatment constr
_refine_ls_matrix_type full
_refine_ls_number_parameters 280
_refine_ls_number_reflns 5975
_refine_ls_number_restraints 0
_refine_ls_restrained_S_all 1.074
_refine_ls_R_factor_all 0.0173
_refine_ls_R_factor_gt 0.0158
_refine_ls_shift/su_max 0.004
_refine_ls_shift/su_mean 0.000
_refine_ls_structure_factor_coef Fsqd
_refine_ls_weighting_details 'calc w=1/[\s^2^(Fo^2^)+(0.0258P)^2^] where P=(Fo^2^+2Fc^2^)/3'
_refine_ls_weighting_scheme calc
_refine_ls_wR_factor_gt 0.0417
_refine_ls_wR_factor_ref 0.0420
_reflns_number_gt 5501
_reflns_number_total 5975
_reflns_threshold_expression I>2\s(I)
_cod_data_source_file om200602k_si_002.cif
_cod_data_source_block 2b
_cod_depositor_comments
;
The following automatic conversions were performed:

'_symmetry_cell_setting' value 'Monoclinic' changed to 'monoclinic'
according to /home/saulius/struct/CIF-dictionaries/cif_core.dic
dictionary named 'cif_core.dic' version 2.4.1 from 2010-06-29.

Automatic conversion script
Id: cif_fix_values 1715 2011-07-08 13:25:40Z adriana 
;
_cod_original_cell_volume 5197.8(11)
_cod_original_sg_symbol_H-M C2/c
_cod_database_code 4065163

loop_
_symmetry_equiv_pos_as_xyz
'x, y, z'
'-x, y, -z+1/2'
'x+1/2, y+1/2, z'
'-x+1/2, y+1/2, -z+1/2'
'-x, -y, -z'
'x, -y, z-1/2'
'-x+1/2, -y+1/2, -z'
'x+1/2, -y+1/2, z-1/2'

loop_
_atom_site_label
_atom_site_type_symbol
_atom_site_fract_x
_atom_site_fract_y
_atom_site_fract_z
_atom_site_U_iso_or_equiv
_atom_site_adp_type
_atom_site_occupancy
_atom_site_symmetry_multiplicity
_atom_site_calc_flag
_atom_site_refinement_flags
Au1 Au 0.161550(2) 0.370133(4) 0.435890(5) 0.01581(3) Uani 1 1 d .
Cl1 Cl 0.15606(2) 0.38059(3) 0.25154(4) 0.0253(1) Uani 1 1 d .
O1 O 0.21074(5) 0.37085(7) 0.68631(11) 0.0177(3) Uani 1 1 d .
N1 N 0.12780(6) 0.33435(9) 0.62704(12) 0.0169(3) Uani 1 1 d .
C1 C 0.16800(7) 0.35872(10) 0.59780(16) 0.0165(4) Uani 1 1 d .
C2 C 0.26130(6) 0.39687(11) 0.67821(15) 0.0156(3) Uani 1 1 d .
C3 C 0.28277(7) 0.33175(11) 0.61800(16) 0.0185(4) Uani 1 1 d .
H3A H 0.2597 0.3268 0.5383 0.022 Uiso 1 1 calc R
H3B H 0.2844 0.2769 0.6548 0.022 Uiso 1 1 calc R
C4 C 0.33764(8) 0.35875(12) 0.62375(19) 0.0237(4) Uani 1 1 d .
H4 H 0.3521 0.3170 0.5834 0.028 Uiso 1 1 calc R
C5 C 0.33394(7) 0.44425(13) 0.56623(16) 0.0264(5) Uani 1 1 d .
H5A H 0.3107 0.4404 0.4866 0.032 Uiso 1 1 calc R
H5B H 0.3689 0.4617 0.5674 0.032 Uiso 1 1 calc R
C6 C 0.31225(7) 0.50895(12) 0.62898(17) 0.0227(4) Uani 1 1 d .
H6 H 0.3105 0.5646 0.5924 0.027 Uiso 1 1 calc R
C7 C 0.34808(7) 0.51438(12) 0.75323(17) 0.0258(4) Uani 1 1 d .
H7A H 0.3834 0.5324 0.7574 0.031 Uiso 1 1 calc R
H7B H 0.3342 0.5559 0.7936 0.031 Uiso 1 1 calc R
C8 C 0.35105(7) 0.42898(12) 0.80869(17) 0.0229(4) Uani 1 1 d .
H8 H 0.3741 0.4324 0.8896 0.027 Uiso 1 1 calc R
C9 C 0.37323(8) 0.36440(11) 0.74699(19) 0.0261(5) Uani 1 1 d .
H9A H 0.4087 0.3811 0.7509 0.031 Uiso 1 1 calc R
H9B H 0.3755 0.3094 0.7837 0.031 Uiso 1 1 calc R
C10 C 0.29608(7) 0.40196(12) 0.80197(16) 0.0198(4) Uani 1 1 d .
H10A H 0.2977 0.3470 0.8384 0.024 Uiso 1 1 calc R
H10B H 0.2815 0.4427 0.8421 0.024 Uiso 1 1 calc R
C11 C 0.25743(7) 0.48253(10) 0.62320(16) 0.0186(4) Uani 1 1 d .
H11A H 0.2431 0.5234 0.6635 0.022 Uiso 1 1 calc R
H11B H 0.2340 0.4800 0.5436 0.022 Uiso 1 1 calc R
C12 C 0.12856(7) 0.32272(10) 0.74787(15) 0.0160(3) Uani 1 1 d .
C13 C 0.13831(7) 0.40691(11) 0.80909(16) 0.0193(4) Uani 1 1 d .
H13A H 0.1721 0.4300 0.8100 0.023 Uiso 1 1 calc R
H13B H 0.1105 0.4466 0.7686 0.023 Uiso 1 1 calc R
C14 C 0.13901(7) 0.39560(12) 0.93044(16) 0.0211(4) Uani 1 1 d .
H14 H 0.1466 0.4502 0.9708 0.025 Uiso 1 1 calc R
C15 C 0.08569(8) 0.36314(11) 0.92871(18) 0.0231(4) Uani 1 1 d .
H15A H 0.0859 0.3560 1.0069 0.028 Uiso 1 1 calc R
H15B H 0.0581 0.4036 0.8897 0.028 Uiso 1 1 calc R
C16 C 0.07484(7) 0.27955(11) 0.86677(16) 0.0209(4) Uani 1 1 d .
H16 H 0.0399 0.2587 0.8642 0.025 Uiso 1 1 calc R
C17 C 0.11649(7) 0.21679(12) 0.93043(17) 0.0237(4) Uani 1 1 d .
H17A H 0.1089 0.1618 0.8929 0.028 Uiso 1 1 calc R
H17B H 0.1167 0.2105 1.0087 0.028 Uiso 1 1 calc R
C18 C 0.17000(7) 0.24828(12) 0.93165(15) 0.0202(4) Uani 1 1 d .
H18 H 0.1975 0.2074 0.9729 0.024 Uiso 1 1 calc R
C19 C 0.16973(7) 0.25760(11) 0.81078(15) 0.0180(4) Uani 1 1 d .
H19A H 0.1615 0.2034 0.7713 0.022 Uiso 1 1 calc R
H19B H 0.2046 0.2755 0.8117 0.022 Uiso 1 1 calc R
C20 C 0.18157(7) 0.33233(12) 0.99197(16) 0.0219(4) Uani 1 1 d .
H20A H 0.2160 0.3529 0.9933 0.026 Uiso 1 1 calc R
H20B H 0.1828 0.3258 1.0709 0.026 Uiso 1 1 calc R
C21 C 0.07475(7) 0.29024(11) 0.74600(16) 0.0201(4) Uani 1 1 d .
H21A H 0.0472 0.3302 0.7049 0.024 Uiso 1 1 calc R
H21B H 0.0671 0.2362 0.7060 0.024 Uiso 1 1 calc R
C22 C 0.07814(7) 0.32837(13) 0.53525(16) 0.0239(4) Uani 1 1 d .
C23 C 0.05039(8) 0.40076(17) 0.49443(18) 0.0331(5) Uani 1 1 d .
H23 H 0.0637 0.4535 0.5249 0.040 Uiso 1 1 calc R
C24 C 0.00219(10) 0.3941(2) 0.4071(2) 0.0509(7) Uani 1 1 d .
H24 H -0.0175 0.4428 0.3778 0.061 Uiso 1 1 calc R
C25 C -0.01664(9) 0.3182(2) 0.3641(2) 0.0566(9) Uani 1 1 d .
H25 H -0.0496 0.3145 0.3056 0.068 Uiso 1 1 calc R
C26 C 0.01116(9) 0.2474(2) 0.4039(2) 0.0498(7) Uani 1 1 d .
H26 H -0.0024 0.1949 0.3728 0.060 Uiso 1 1 calc R
C27 C 0.05952(8) 0.25180(15) 0.49017(18) 0.0327(5) Uani 1 1 d .
H27 H 0.0793 0.2028 0.5174 0.039 Uiso 1 1 calc R

loop_
_atom_site_aniso_label
_atom_site_aniso_U_11
_atom_site_aniso_U_22
_atom_site_aniso_U_33
_atom_site_aniso_U_23
_atom_site_aniso_U_13
_atom_site_aniso_U_12
Au1 0.01637(5) 0.01951(5) 0.01216(5) -0.00039(2) 0.00567(3) -0.00043(2)
Cl1 0.0370(3) 0.0260(2) 0.0146(2) -0.00035(17) 0.0111(2) 0.00157(19)
O1 0.0150(6) 0.0240(7) 0.0153(7) 0.0001(5) 0.0068(5) -0.0039(5)
N1 0.0147(7) 0.0224(8) 0.0133(8) 0.0003(6) 0.0041(6) -0.0014(6)
C1 0.0174(9) 0.0168(8) 0.0139(9) 0.0002(6) 0.0035(7) -0.0008(6)
C2 0.0116(8) 0.0193(8) 0.0168(9) 0.0007(7) 0.0063(7) -0.0019(7)
C3 0.0183(9) 0.0189(9) 0.0189(9) 0.0000(7) 0.0070(7) 0.0011(7)
C4 0.018(1) 0.0293(10) 0.0265(11) 0.0025(8) 0.0113(8) 0.0043(8)
C5 0.0206(10) 0.0360(12) 0.0255(12) 0.0089(8) 0.0118(9) -0.0010(8)
C6 0.0182(9) 0.0237(9) 0.0258(11) 0.0087(8) 0.0069(8) -0.0036(7)
C7 0.0176(9) 0.0258(10) 0.0300(12) 0.0042(8) 0.0028(8) -0.0063(8)
C8 0.0158(9) 0.0277(10) 0.0215(10) 0.0052(8) 0.0016(8) -0.0046(7)
C9 0.0163(10) 0.0288(10) 0.0320(12) 0.0101(8) 0.0066(9) 0.0031(7)
C10 0.0191(9) 0.0239(9) 0.0161(9) 0.0015(7) 0.0055(8) -0.0035(7)
C11 0.0153(9) 0.0178(8) 0.021(1) 0.0022(7) 0.0040(7) 0.0007(7)
C12 0.0166(9) 0.0201(8) 0.0133(9) -0.0004(6) 0.0076(7) -0.0016(7)
C13 0.0184(9) 0.0176(9) 0.0242(10) -0.0016(7) 0.0103(8) -0.0012(7)
C14 0.0207(10) 0.0249(9) 0.0194(10) -0.0059(8) 0.0092(8) -0.0005(8)
C15 0.0192(10) 0.0314(10) 0.0219(11) 0.0001(7) 0.0111(8) 0.0040(7)
C16 0.0151(9) 0.0299(10) 0.0196(10) 0.0018(7) 0.0081(8) -0.0015(7)
C17 0.023(1) 0.0283(10) 0.0220(11) 0.0049(8) 0.0104(8) -0.0013(8)
C18 0.0181(9) 0.0256(9) 0.0181(10) 0.0045(7) 0.0077(8) 0.0046(7)
C19 0.0198(9) 0.0196(8) 0.0160(9) -0.0009(7) 0.0079(7) 0.0000(7)
C20 0.0170(9) 0.0352(11) 0.0133(9) -0.0026(8) 0.0051(8) 0.0008(8)
C21 0.0169(9) 0.0245(9) 0.0197(10) -0.0005(7) 0.0070(8) -0.0028(7)
C22 0.0146(9) 0.0433(12) 0.0136(9) 0.0006(8) 0.0047(7) -0.0030(8)
C23 0.0230(11) 0.0568(14) 0.0216(11) 0.0081(10) 0.0101(9) 0.0084(10)
C24 0.0254(12) 0.103(2) 0.0268(14) 0.0164(14) 0.0123(11) 0.0226(14)
C25 0.0175(11) 0.132(3) 0.0193(13) -0.0124(15) 0.0052(10) -0.0035(15)
C26 0.0303(13) 0.095(2) 0.0271(14) -0.0246(14) 0.0134(11) -0.0277(14)
C27 0.0252(11) 0.0532(14) 0.0227(11) -0.0121(9) 0.0120(9) -0.013(1)

loop_
_atom_type_symbol
_atom_type_description
_atom_type_scat_dispersion_real
_atom_type_scat_dispersion_imag
_atom_type_scat_source
C C 0.0033 0.0016 'International Tables Vol C Tables 4.2.6.8 and 6.1.1.4'
H H 0.0000 0.0000 'International Tables Vol C Tables 4.2.6.8 and 6.1.1.4'
N N 0.0061 0.0033 'International Tables Vol C Tables 4.2.6.8 and 6.1.1.4'
O O 0.0106 0.0060 'International Tables Vol C Tables 4.2.6.8 and 6.1.1.4'
Cl Cl 0.1484 0.1585 'International Tables Vol C Tables 4.2.6.8 and 6.1.1.4'
Au Au -2.0133 8.8022 'International Tables Vol C Tables 4.2.6.8 and 6.1.1.4'

loop_
_geom_angle_atom_site_label_1
_geom_angle_atom_site_label_2
_geom_angle_atom_site_label_3
_geom_angle
C1 Au1 Cl1 178.39(5)
C1 O1 C2 123.90(15)
C1 N1 C22 115.60(15)
C1 N1 C12 125.47(15)
C22 N1 C12 118.51(14)
O1 C1 N1 112.48(17)
O1 C1 Au1 126.36(14)
N1 C1 Au1 121.13(14)
O1 C2 C3 111.53(14)
O1 C2 C10 102.37(14)
C3 C2 C10 109.59(15)
O1 C2 C11 111.37(14)
C3 C2 C11 111.81(15)
C10 C2 C11 109.75(15)
C2 C3 C4 108.48(15)
C2 C3 H3A 110.0
C4 C3 H3A 110.0
C2 C3 H3B 110.0
C4 C3 H3B 110.0
H3A C3 H3B 108.4
C9 C4 C3 109.64(17)
C9 C4 C5 110.02(16)
C3 C4 C5 108.85(15)
C9 C4 H4 109.4
C3 C4 H4 109.4
C5 C4 H4 109.4
C4 C5 C6 109.56(16)
C4 C5 H5A 109.8
C6 C5 H5A 109.8
C4 C5 H5B 109.8
C6 C5 H5B 109.8
H5A C5 H5B 108.2
C11 C6 C7 109.56(16)
C11 C6 C5 109.16(15)
C7 C6 C5 109.77(16)
C11 C6 H6 109.4
C7 C6 H6 109.4
C5 C6 H6 109.4
C8 C7 C6 109.29(15)
C8 C7 H7A 109.8
C6 C7 H7A 109.8
C8 C7 H7B 109.8
C6 C7 H7B 109.8
H7A C7 H7B 108.3
C7 C8 C10 109.26(16)
C7 C8 C9 110.03(17)
C10 C8 C9 109.05(16)
C7 C8 H8 109.5
C10 C8 H8 109.5
C9 C8 H8 109.5
C4 C9 C8 109.30(16)
C4 C9 H9A 109.8
C8 C9 H9A 109.8
C4 C9 H9B 109.8
C8 C9 H9B 109.8
H9A C9 H9B 108.3
C2 C10 C8 109.07(15)
C2 C10 H10A 109.9
C8 C10 H10A 109.9
C2 C10 H10B 109.9
C8 C10 H10B 109.9
H10A C10 H10B 108.3
C2 C11 C6 108.22(14)
C2 C11 H11A 110.1
C6 C11 H11A 110.1
C2 C11 H11B 110.1
C6 C11 H11B 110.1
H11A C11 H11B 108.4
N1 C12 C13 109.55(14)
N1 C12 C19 110.82(14)
C13 C12 C19 111.62(15)
N1 C12 C21 109.58(14)
C13 C12 C21 107.76(14)
C19 C12 C21 107.42(14)
C14 C13 C12 109.76(15)
C14 C13 H13A 109.7
C12 C13 H13A 109.7
C14 C13 H13B 109.7
C12 C13 H13B 109.7
H13A C13 H13B 108.2
C13 C14 C15 109.62(16)
C13 C14 C20 109.35(15)
C15 C14 C20 109.31(16)
C13 C14 H14 109.5
C15 C14 H14 109.5
C20 C14 H14 109.5
C16 C15 C14 108.79(15)
C16 C15 H15A 109.9
C14 C15 H15A 109.9
C16 C15 H15B 109.9
C14 C15 H15B 109.9
H15A C15 H15B 108.3
C17 C16 C15 109.37(16)
C17 C16 C21 110.18(15)
C15 C16 C21 110.07(15)
C17 C16 H16 109.1
C15 C16 H16 109.1
C21 C16 H16 109.1
C16 C17 C18 108.76(15)
C16 C17 H17A 109.9
C18 C17 H17A 109.9
C16 C17 H17B 109.9
C18 C17 H17B 109.9
H17A C17 H17B 108.3
C19 C18 C20 109.82(15)
C19 C18 C17 109.87(15)
C20 C18 C17 109.23(15)
C19 C18 H18 109.3
C20 C18 H18 109.3
C17 C18 H18 109.3
C18 C19 C12 109.52(14)
C18 C19 H19A 109.8
C12 C19 H19A 109.8
C18 C19 H19B 109.8
C12 C19 H19B 109.8
H19A C19 H19B 108.2
C18 C20 C14 109.90(15)
C18 C20 H20A 109.7
C14 C20 H20A 109.7
C18 C20 H20B 109.7
C14 C20 H20B 109.7
H20A C20 H20B 108.2
C16 C21 C12 110.01(15)
C16 C21 H21A 109.7
C12 C21 H21A 109.7
C16 C21 H21B 109.7
C12 C21 H21B 109.7
H21A C21 H21B 108.2
C27 C22 C23 121.2(2)
C27 C22 N1 119.99(19)
C23 C22 N1 118.83(19)
C22 C23 C24 118.3(3)
C22 C23 H23 120.9
C24 C23 H23 120.9
C25 C24 C23 120.5(3)
C25 C24 H24 119.8
C23 C24 H24 119.8
C24 C25 C26 120.9(2)
C24 C25 H25 119.6
C26 C25 H25 119.6
C25 C26 C27 120.2(3)
C25 C26 H26 119.9
C27 C26 H26 119.9
C22 C27 C26 119.0(2)
C22 C27 H27 120.5
C26 C27 H27 120.5

loop_
_geom_bond_atom_site_label_1
_geom_bond_atom_site_label_2
_geom_bond_distance
Au1 C1 1.996(2)
Au1 Cl1 2.2834(6)
O1 C1 1.325(2)
O1 C2 1.479(2)
N1 C1 1.330(2)
N1 C22 1.454(2)
N1 C12 1.528(2)
C2 C3 1.522(2)
C2 C10 1.527(2)
C2 C11 1.529(2)
C3 C4 1.537(3)
C3 H3A 0.9900
C3 H3B 0.9900
C4 C9 1.528(3)
C4 C5 1.541(3)
C4 H4 1.0000
C5 C6 1.542(3)
C5 H5A 0.9900
C5 H5B 0.9900
C6 C11 1.533(2)
C6 C7 1.540(3)
C6 H6 1.0000
C7 C8 1.530(3)
C7 H7A 0.9900
C7 H7B 0.9900
C8 C10 1.536(2)
C8 C9 1.539(3)
C8 H8 1.0000
C9 H9A 0.9900
C9 H9B 0.9900
C10 H10A 0.9900
C10 H10B 0.9900
C11 H11A 0.9900
C11 H11B 0.9900
C12 C13 1.535(2)
C12 C19 1.542(2)
C12 C21 1.551(2)
C13 C14 1.534(3)
C13 H13A 0.9900
C13 H13B 0.9900
C14 C15 1.539(3)
C14 C20 1.539(3)
C14 H14 1.0000
C15 C16 1.531(3)
C15 H15A 0.9900
C15 H15B 0.9900
C16 C17 1.527(3)
C16 C21 1.531(3)
C16 H16 1.0000
C17 C18 1.541(2)
C17 H17A 0.9900
C17 H17B 0.9900
C18 C19 1.529(2)
C18 C20 1.529(3)
C18 H18 1.0000
C19 H19A 0.9900
C19 H19B 0.9900
C20 H20A 0.9900
C20 H20B 0.9900
C21 H21A 0.9900
C21 H21B 0.9900
C22 C27 1.378(3)
C22 C23 1.388(3)
C23 C24 1.402(3)
C23 H23 0.9500
C24 C25 1.362(4)
C24 H24 0.9500
C25 C26 1.364(4)
C25 H25 0.9500
C26 C27 1.397(3)
C26 H26 0.9500
C27 H27 0.9500

loop_
_platon_squeeze_void_nr
_platon_squeeze_void_average_x
_platon_squeeze_void_average_y
_platon_squeeze_void_average_z
_platon_squeeze_void_volume
_platon_squeeze_void_count_electrons
_platon_squeeze_void_content
1 0.000 0.000 -0.033 273 76 ' '
2 0.500 0.500 0.002 273 76 ' '
3 0.221 0.831 0.165 11 0 ' '
4 0.721 0.331 0.165 11 0 ' '
5 0.279 0.331 0.335 11 0 ' '
6 0.779 0.831 0.335 11 0 ' '
7 0.221 0.169 0.665 11 0 ' '
8 0.721 0.669 0.665 11 0 ' '
9 0.279 0.669 0.835 11 0 ' '
10 0.779 0.169 0.835 11 0 ' '
